data_7244470
loop_
_publ_author_name
'Abrahams, Brendan F.'
'Commons, Christopher J.'
'Dharma, A. David'
'Hudson, Timothy A.'
'Robson, Richard'
'Sanchez Arlt, Robin W.'
'Stewart, Thomas C.'
'White, Keith F.'

_publ_section_title
;
 Synthesis, structure and properties of coordination polymers formed from
 bridging 4-hydroxybenzoic acid anions
;
_journal_name_full CrystEngComm
_journal_paper_doi 10.1039/D2CE00163B
_journal_year 2022
_chemical_formula_moiety 'C14 H14 Mg O8, C4 H8 O2'
_chemical_formula_sum 'C18 H22 Mg O10'
_chemical_formula_weight 422.66
_space_group_crystal_system monoclinic
_space_group_IT_number 15
_space_group_name_Hall '-C 2yc'
_space_group_name_H-M_alt 'C 1 2/c 1'
_atom_sites_solution_hydrogens mixed
_atom_sites_solution_primary dual
_audit_creation_date 2021-12-14
_audit_creation_method
;
Olex2 1.3-alpha
(compiled 2020.11.12 svn.r5f609507 for OlexSys, GUI svn.r6408)
;
_audit_update_record
;
2021-12-14 deposited with the CCDC.	2022-02-15 downloaded from the CCDC.
;
_cell_angle_alpha 90
_cell_angle_beta 112.395(4)
_cell_angle_gamma 90
_cell_formula_units_Z 4
_cell_length_a 10.9854(4)
_cell_length_b 15.4568(5)
_cell_length_c 12.8852(5)
_cell_measurement_reflns_used 1552
_cell_measurement_temperature 130(1)
_cell_measurement_theta_max 73.4010
_cell_measurement_theta_min 5.7100
_cell_volume 2022.88(14)
_computing_cell_refinement 'CrysAlisPro 1.171.39.46 (Rigaku OD, 2018)'
_computing_data_collection 'CrysAlisPro 1.171.39.46 (Rigaku OD, 2018)'
_computing_data_reduction 'CrysAlisPro 1.171.39.46 (Rigaku OD, 2018)'
_computing_molecular_graphics 'Olex2 1.3-alpha (Dolomanov et al., 2009)'
_computing_publication_material 'Olex2 1.3-alpha (Dolomanov et al., 2009)'
_computing_structure_refinement 'SHELXL 2018/3 (Sheldrick, 2015)'
_computing_structure_solution 'SHELXT 2014/5 (Sheldrick, 2014)'
_diffrn_ambient_environment N~2~
_diffrn_ambient_temperature 130(1)
_diffrn_detector 'CCD plate'
_diffrn_detector_area_resol_mean 10.2273
_diffrn_detector_type Atlas
_diffrn_measured_fraction_theta_full 0.998
_diffrn_measured_fraction_theta_max 0.972
_diffrn_measurement_details
;
List of Runs (angles in degrees, time in seconds):

  # Type    Start    End  Width  t~exp~   \w     \q     \k     \f   Frames
#--------------------------------------------------------------------------
  1  \w     15.00  57.00   1.00    1.95    --   40.81 -57.00 -90.00   42
  2  \w     34.00  87.00   1.00   10.00    --  107.94 -30.00 -90.00   53
  3  \w     79.00 123.00   1.00   10.00    --  107.94 -77.00-120.00   44
  4  \w     46.00  98.00   1.00   10.00    --  107.94 -45.00  30.00   52
  5  \w     77.00 116.00   1.00   10.00    --  107.94-111.00  60.00   39
  6  \w     42.00  82.00   1.00    1.95    --   40.81 -99.00 150.00   40
  7  \w     11.00  44.00   1.00    1.95    --   40.81 -99.00  90.00   33
  8  \w     -1.00  34.00   1.00    1.95    --  -40.81  38.00-150.00   35
  9  \w     34.00 114.00   1.00   10.00    --  107.94-111.00-150.00   80
 10  \w     30.00  88.00   1.00   10.00    --  107.94 -30.00-180.00   58
 11  \w    100.00 132.00   1.00   10.00    --  107.94 111.00 -60.00   32
 12  \w    102.00 178.00   1.00   10.00    --  107.94 111.00-180.00   76
 13  \w    -49.00  25.00   1.00    1.95    --  -40.81  38.00-180.00   74
;
_diffrn_measurement_device 'four-circle diffractometer'
_diffrn_measurement_device_type 'SuperNova, Dual, Cu at home/near, Atlas'
_diffrn_measurement_method '\w scans'
_diffrn_orient_matrix_type 'CrysAlisPro convention (1999,Acta A55,543-557)'
_diffrn_orient_matrix_UB_11 -0.1239003000
_diffrn_orient_matrix_UB_12 -0.0019587000
_diffrn_orient_matrix_UB_13 0.0285960000
_diffrn_orient_matrix_UB_21 0.0251735000
_diffrn_orient_matrix_UB_22 0.0946726000
_diffrn_orient_matrix_UB_23 0.0402284000
_diffrn_orient_matrix_UB_31 -0.0837080000
_diffrn_orient_matrix_UB_32 0.0311704000
_diffrn_orient_matrix_UB_33 -0.1195511000
_diffrn_radiation_monochromator mirror
_diffrn_radiation_probe x-ray
_diffrn_radiation_type 'Cu K\a'
_diffrn_radiation_wavelength 1.54184
_diffrn_reflns_av_R_equivalents 0.0259
_diffrn_reflns_av_unetI/netI 0.0385
_diffrn_reflns_Laue_measured_fraction_full 0.998
_diffrn_reflns_Laue_measured_fraction_max 0.972
_diffrn_reflns_limit_h_max 13
_diffrn_reflns_limit_h_min -13
_diffrn_reflns_limit_k_max 19
_diffrn_reflns_limit_k_min -16
_diffrn_reflns_limit_l_max 12
_diffrn_reflns_limit_l_min -15
_diffrn_reflns_number 3882
_diffrn_reflns_point_group_measured_fraction_full 0.998
_diffrn_reflns_point_group_measured_fraction_max 0.972
_diffrn_reflns_theta_full 67.684
_diffrn_reflns_theta_max 74.383
_diffrn_reflns_theta_min 5.350
_diffrn_source 'micro-focus sealed X-ray tube'
_diffrn_source_type 'SuperNova (Cu) X-ray Source'
_exptl_absorpt_coefficient_mu 1.242
_exptl_absorpt_correction_T_max 0.932
_exptl_absorpt_correction_T_min 0.896
_exptl_absorpt_correction_type analytical
_exptl_absorpt_process_details
;
CrysAlisPro 1.171.39.46 (Rigaku Oxford Diffraction, 2018)
Analytical numeric absorption correction using a multifaceted crystal
			model based on expressions derived by R.C. Clark & J.S. Reid.
(Clark, R. C. & Reid, J. S. (1995). Acta Cryst. A51, 887-897)
Empirical absorption correction using spherical harmonics,
 implemented in SCALE3 ABSPACK scaling algorithm.
;
_exptl_crystal_colour 'clear colourless'
_exptl_crystal_colour_lustre clear
_exptl_crystal_colour_primary colourless
_exptl_crystal_density_diffrn 1.388
_exptl_crystal_description plate
_exptl_crystal_F_000 888
_exptl_crystal_preparation 'Reaction between 4-hydroxybenzoic acid and magnesium acetate in dioxane at room temperature'
_exptl_crystal_recrystallization_method 'Re-crystallisation from solvent: 1,4-dioxane'
_exptl_crystal_size_max 0.15
_exptl_crystal_size_mid 0.1
_exptl_crystal_size_min 0.06
_refine_diff_density_max 0.357
_refine_diff_density_min -0.292
_refine_diff_density_rms 0.052
_refine_ls_extinction_method none
_refine_ls_goodness_of_fit_ref 1.056
_refine_ls_hydrogen_treatment mixed
_refine_ls_matrix_type full
_refine_ls_number_parameters 140
_refine_ls_number_reflns 2008
_refine_ls_number_restraints 4
_refine_ls_restrained_S_all 1.056
_refine_ls_R_factor_all 0.0497
_refine_ls_R_factor_gt 0.0400
_refine_ls_shift/su_max 0.000
_refine_ls_shift/su_mean 0.000
_refine_ls_structure_factor_coef Fsqd
_refine_ls_weighting_details 'w=1/[\s^2^(Fo^2^)+(0.0610P)^2^+0.5520P] where P=(Fo^2^+2Fc^2^)/3'
_refine_ls_weighting_scheme calc
_refine_ls_wR_factor_gt 0.1046
_refine_ls_wR_factor_ref 0.1118
_reflns_Friedel_coverage 0.000
_reflns_number_gt 1688
_reflns_number_total 2008
_reflns_threshold_expression 'I > 2\s(I)'
_cod_data_source_file d2ce00163b2.cif
_cod_data_source_block rs1_mg(hba)diox_sm_abscor
_cod_database_code 7244470
_shelx_shelxl_version_number 2018/3
_chemical_oxdiff_formula 'Mg C18 H22 O10'
_shelx_space_group_comment
;
The symmetry employed for this shelxl refinement is uniquely defined
by the following loop, which should always be used as a source of
symmetry information in preference to the above space-group names.
They are only intended as comments.
;
_shelx_estimated_absorpt_t_max 0.929
_shelx_estimated_absorpt_t_min 0.836
_reflns_odcompleteness_completeness 99.84
_reflns_odcompleteness_iscentric 1
_reflns_odcompleteness_theta 67.62
_olex2_refinement_description
;
1. Fixed Uiso
 At 1.2 times of:
  All C(H) groups, All C(H,H) groups
 At 1.5 times of:
  All O(H,H) groups
2. Restrained distances
 O4-H4A = O4-H4B
 0.85 with sigma of 0.02
 O3-H3
 0.85 with sigma of 0.02
 H4A-H4B
 1.34 with sigma of 0.04
3.a Free rotating group:
 O4(H4A,H4B)
3.b Secondary CH2 refined with riding coordinates:
 C9(H9A,H9B), C8(H8A,H8B)
3.c Aromatic/amide H refined with riding coordinates:
 C3(H3A), C4(H4), C7(H7), C6(H6)
;
_olex2_exptl_crystal_mounting_method 'on loop using oil'
_olex2_submission_special_instructions 'No special instructions were received'
_oxdiff_exptl_absorpt_empirical_details
;
Empirical correction (ABSPACK) includes:
- Absorption correction using spherical harmonics
- Frame scaling
;
_oxdiff_exptl_absorpt_empirical_full_max 1.393
_oxdiff_exptl_absorpt_empirical_full_min 0.777

loop_
_space_group_symop_operation_xyz
'x, y, z'
'-x, y, -z+1/2'
'x+1/2, y+1/2, z'
'-x+1/2, y+1/2, -z+1/2'
'-x, -y, -z'
'x, -y, z-1/2'
'-x+1/2, -y+1/2, -z'
'x+1/2, -y+1/2, z-1/2'

loop_
_atom_site_label
_atom_site_type_symbol
_atom_site_fract_x
_atom_site_fract_y
_atom_site_fract_z
_atom_site_U_iso_or_equiv
_atom_site_adp_type
_atom_site_occupancy
_atom_site_site_symmetry_order
_atom_site_calc_flag
_atom_site_refinement_flags_posn
_atom_site_refinement_flags_adp
_atom_site_refinement_flags_occupancy
_atom_site_disorder_assembly
_atom_site_disorder_group
Mg1 Mg 0.500000 0.500000 0.500000 0.01785(19) Uani 1 2 d S . P . .
O4 O 0.66479(11) 0.53495(9) 0.47532(10) 0.0289(3) Uani 1 1 d DG . . . .
H4A H 0.671171 0.544401 0.410996 0.043 Uiso 1 1 d DG U . . .
H4B H 0.745691 0.528197 0.522225 0.043 Uiso 1 1 d DG U . . .
O3 O 0.93599(11) 0.07340(7) 0.84867(9) 0.0212(3) Uani 1 1 d D . . . .
H3 H 0.912(3) 0.0307(16) 0.801(2) 0.061(9) Uiso 1 1 d D . . . .
O1 O 0.60058(12) 0.39770(7) 0.59554(9) 0.0256(3) Uani 1 1 d . . . . .
O2 O 0.66404(13) 0.44377(8) 0.77144(9) 0.0280(3) Uani 1 1 d . . . . .
O5 O 0.90161(16) 0.52568(15) 0.64361(18) 0.0657(6) Uani 1 1 d . . . . .
C5 C 0.87088(16) 0.14907(11) 0.81195(14) 0.0236(3) Uani 1 1 d . . . . .
C9 C 0.9771(3) 0.4501(2) 0.6884(2) 0.0613(7) Uani 1 1 d . . . . .
H9A H 1.053859 0.448235 0.665966 0.074 Uiso 1 1 calc R U . . .
H9B H 0.922763 0.398055 0.657762 0.074 Uiso 1 1 calc R U . . .
C1 C 0.65978(16) 0.38674(11) 0.69900(14) 0.0236(3) Uani 1 1 d . . . . .
C2 C 0.73300(16) 0.30384(11) 0.73915(14) 0.0252(3) Uani 1 1 d . . . . .
C8 C 0.9755(3) 0.6012(2) 0.6892(4) 0.0967(15) Uani 1 1 d . . . . .
H8A H 0.919442 0.652769 0.660038 0.116 Uiso 1 1 calc R U . . .
H8B H 1.050717 0.604771 0.664913 0.116 Uiso 1 1 calc R U . . .
C3 C 0.73828(17) 0.24214(11) 0.66171(14) 0.0267(4) Uani 1 1 d . . . . .
H3A H 0.694544 0.252979 0.583645 0.032 Uiso 1 1 calc R U . . .
C4 C 0.80662(17) 0.16523(11) 0.69745(14) 0.0262(4) Uani 1 1 d . . . . .
H4 H 0.809607 0.123726 0.644088 0.031 Uiso 1 1 calc R U . . .
C7 C 0.80025(19) 0.28753(12) 0.85311(15) 0.0306(4) Uani 1 1 d . . . . .
H7 H 0.798757 0.329526 0.906443 0.037 Uiso 1 1 calc R U . . .
C6 C 0.86950(18) 0.21097(11) 0.89027(14) 0.0295(4) Uani 1 1 d . . . . .
H6 H 0.915464 0.200885 0.968258 0.035 Uiso 1 1 calc R U . . .

loop_
_atom_site_aniso_label
_atom_site_aniso_U_11
_atom_site_aniso_U_22
_atom_site_aniso_U_33
_atom_site_aniso_U_23
_atom_site_aniso_U_13
_atom_site_aniso_U_12
Mg1 0.0190(3) 0.0160(3) 0.0166(3) 0.0009(2) 0.0045(3) 0.0003(3)
O4 0.0221(5) 0.0430(7) 0.0208(6) 0.0000(5) 0.0072(4) -0.0070(5)
O3 0.0252(5) 0.0162(5) 0.0188(5) 0.0009(4) 0.0047(4) 0.0016(4)
O1 0.0317(6) 0.0193(5) 0.0193(6) 0.0012(4) 0.0022(4) 0.0041(5)
O2 0.0393(7) 0.0233(6) 0.0193(6) 0.0025(4) 0.0090(5) 0.0083(5)
O5 0.0320(8) 0.0799(14) 0.0631(11) 0.0114(10) -0.0068(7) -0.0081(8)
C5 0.0237(7) 0.0198(8) 0.0247(8) 0.0019(6) 0.0062(6) 0.0003(6)
C9 0.0429(13) 0.0649(17) 0.0651(17) -0.0081(13) 0.0083(11) -0.0012(12)
C1 0.0265(7) 0.0200(8) 0.0222(8) 0.0015(6) 0.0070(6) 0.0010(6)
C2 0.0278(8) 0.0216(8) 0.0241(8) 0.0024(6) 0.0075(6) 0.0023(6)
C8 0.0444(15) 0.068(2) 0.132(3) 0.036(2) -0.0183(17) -0.0115(14)
C3 0.0298(8) 0.0258(8) 0.0212(7) 0.0027(6) 0.0061(6) 0.0027(7)
C4 0.0298(8) 0.0224(8) 0.0248(8) -0.0012(6) 0.0086(7) 0.0021(6)
C7 0.0415(9) 0.0237(8) 0.0238(8) -0.0006(6) 0.0092(7) 0.0061(7)
C6 0.0385(9) 0.0237(8) 0.0210(8) 0.0017(6) 0.0054(7) 0.0040(7)

loop_
_atom_type_symbol
_atom_type_description
_atom_type_scat_dispersion_real
_atom_type_scat_dispersion_imag
_atom_type_scat_source
C C 0.0181 0.0091 'International Tables Vol C Tables 4.2.6.8 and 6.1.1.4'
H H 0.0000 0.0000 'International Tables Vol C Tables 4.2.6.8 and 6.1.1.4'
Mg Mg 0.1719 0.1771 'International Tables Vol C Tables 4.2.6.8 and 6.1.1.4'
O O 0.0492 0.0322 'International Tables Vol C Tables 4.2.6.8 and 6.1.1.4'

loop_
_exptl_crystal_face_index_h
_exptl_crystal_face_index_k
_exptl_crystal_face_index_l
_exptl_crystal_face_perp_dist
-6 -3 6 0.0363
-3 2 -5 0.0474
0 6 6 0.0464
-2 8 -3 0.0474
1 4 -8 0.0437
6 3 -6 0.0258
-2 9 -1 0.0530
2 -9 1 0.0367

loop_
_geom_angle_atom_site_label_1
_geom_angle_atom_site_label_2
_geom_angle_atom_site_label_3
_geom_angle
_geom_angle_site_symmetry_1
_geom_angle_site_symmetry_3
_geom_angle_publ_flag
O4 Mg1 O4 180.0 5_666 . ?
O4 Mg1 O3 89.92(5) 5_666 8_455 ?
O4 Mg1 O3 90.08(5) . 8_455 ?
O4 Mg1 O3 90.08(5) 5_666 4_656 ?
O4 Mg1 O3 89.92(5) . 4_656 ?
O4 Mg1 O1 90.54(5) 5_666 . ?
O4 Mg1 O1 89.46(5) 5_666 5_666 ?
O4 Mg1 O1 89.46(5) . . ?
O4 Mg1 O1 90.54(5) . 5_666 ?
O3 Mg1 O3 180.0 4_656 8_455 ?
O1 Mg1 O3 93.06(4) . 8_455 ?
O1 Mg1 O3 86.94(4) . 4_656 ?
O1 Mg1 O3 93.06(4) 5_666 4_656 ?
O1 Mg1 O3 86.94(4) 5_666 8_455 ?
O1 Mg1 O1 180.0 . 5_666 ?
Mg1 O4 H4A 126.5 . . ?
Mg1 O4 H4B 126.6 . . ?
H4A O4 H4B 104.5 . . ?
Mg1 O3 H3 99(2) 4_646 . ?
C5 O3 Mg1 136.35(10) . 4_646 ?
C5 O3 H3 115(2) . . ?
C1 O1 Mg1 133.34(11) . . ?
C8 O5 C9 110.81(19) . . ?
O3 C5 C4 120.65(15) . . ?
O3 C5 C6 119.21(14) . . ?
C4 C5 C6 120.13(15) . . ?
O5 C9 C9 110.1(2) . 2_756 ?
O5 C9 H9A 109.6 . . ?
O5 C9 H9B 109.6 . . ?
C9 C9 H9A 109.6 2_756 . ?
C9 C9 H9B 109.6 2_756 . ?
H9A C9 H9B 108.1 . . ?
O1 C1 O2 123.12(15) . . ?
O1 C1 C2 118.46(15) . . ?
O2 C1 C2 118.38(14) . . ?
C3 C2 C1 120.04(15) . . ?
C7 C2 C1 121.26(15) . . ?
C7 C2 C3 118.67(15) . . ?
O5 C8 C8 111.5(3) . 2_756 ?
O5 C8 H8A 109.3 . . ?
O5 C8 H8B 109.3 . . ?
C8 C8 H8A 109.3 2_756 . ?
C8 C8 H8B 109.3 2_756 . ?
H8A C8 H8B 108.0 . . ?
C2 C3 H3A 119.6 . . ?
C4 C3 C2 120.81(15) . . ?
C4 C3 H3A 119.6 . . ?
C5 C4 H4 120.1 . . ?
C3 C4 C5 119.76(15) . . ?
C3 C4 H4 120.1 . . ?
C2 C7 H7 119.4 . . ?
C6 C7 C2 121.22(16) . . ?
C6 C7 H7 119.4 . . ?
C5 C6 H6 120.3 . . ?
C7 C6 C5 119.36(15) . . ?
C7 C6 H6 120.3 . . ?

loop_
_geom_bond_atom_site_label_1
_geom_bond_atom_site_label_2
_geom_bond_distance
_geom_bond_site_symmetry_2
_geom_bond_publ_flag
Mg1 O4 2.0270(12) 5_666 ?
Mg1 O4 2.0270(12) . ?
Mg1 O3 2.1305(11) 8_455 ?
Mg1 O3 2.1305(11) 4_656 ?
Mg1 O1 2.0494(11) . ?
Mg1 O1 2.0494(11) 5_666 ?
O4 H4A 0.8704 . ?
O4 H4B 0.8699 . ?
O3 H3 0.875(18) . ?
O3 C5 1.359(2) . ?
O1 C1 1.252(2) . ?
O2 C1 1.272(2) . ?
O5 C9 1.421(4) . ?
O5 C8 1.415(4) . ?
C5 C4 1.394(2) . ?
C5 C6 1.395(2) . ?
C9 C9 1.472(6) 2_756 ?
C9 H9A 0.9900 . ?
C9 H9B 0.9900 . ?
C1 C2 1.496(2) . ?
C2 C3 1.397(2) . ?
C2 C7 1.392(2) . ?
C8 C8 1.450(9) 2_756 ?
C8 H8A 0.9900 . ?
C8 H8B 0.9900 . ?
C3 H3A 0.9500 . ?
C3 C4 1.388(2) . ?
C4 H4 0.9500 . ?
C7 H7 0.9500 . ?
C7 C6 1.390(2) . ?
C6 H6 0.9500 . ?

loop_
_geom_torsion_atom_site_label_1
_geom_torsion_atom_site_label_2
_geom_torsion_atom_site_label_3
_geom_torsion_atom_site_label_4
_geom_torsion
_geom_torsion_site_symmetry_1
_geom_torsion_site_symmetry_2
_geom_torsion_site_symmetry_3
_geom_torsion_site_symmetry_4
_geom_torsion_publ_flag
Mg1 O3 C5 C4 -158.50(12) 4_646 . . . ?
Mg1 O3 C5 C6 21.8(2) 4_646 . . . ?
Mg1 O1 C1 O2 2.8(3) . . . . ?
Mg1 O1 C1 C2 -175.01(11) . . . . ?
O3 C5 C4 C3 178.61(16) . . . . ?
O3 C5 C6 C7 -178.40(16) . . . . ?
O1 C1 C2 C3 2.3(2) . . . . ?
O1 C1 C2 C7 -179.68(16) . . . . ?
O2 C1 C2 C3 -175.54(16) . . . . ?
O2 C1 C2 C7 2.5(2) . . . . ?
C9 O5 C8 C8 -55.9(5) . . . 2_756 ?
C1 C2 C3 C4 179.48(15) . . . . ?
C1 C2 C7 C6 -179.24(17) . . . . ?
C2 C3 C4 C5 0.0(3) . . . . ?
C2 C7 C6 C5 -0.5(3) . . . . ?
C8 O5 C9 C9 57.1(4) . . . 2_756 ?
C3 C2 C7 C6 -1.2(3) . . . . ?
C4 C5 C6 C7 1.9(3) . . . . ?
C7 C2 C3 C4 1.4(3) . . . . ?
C6 C5 C4 C3 -1.7(3) . . . . ?

loop_
_exptl_oxdiff_crystal_face_indexfrac_h
_exptl_oxdiff_crystal_face_indexfrac_k
_exptl_oxdiff_crystal_face_indexfrac_l
_exptl_oxdiff_crystal_face_x
_exptl_oxdiff_crystal_face_y
_exptl_oxdiff_crystal_face_z
-5.9971 -3.0045 5.9966 0.9204 -0.1942 -0.3085
-2.9978 2.0010 -4.9961 0.2246 -0.0870 0.9106
-0.0081 5.9967 5.9944 0.1607 0.8087 -0.5290
-2.0045 7.9998 -2.9987 0.1469 0.5863 0.7756
0.9998 4.0035 -7.9946 -0.3603 0.0826 0.9969
5.9971 3.0045 -5.9966 -0.9204 0.1942 0.3085
-2.0063 8.9988 -1.0004 0.2024 0.7612 0.5680
2.0063 -8.9988 1.0004 -0.2024 -0.7612 -0.5680
